data_2238149
loop_
_publ_author_name
'Jia, Wen-Xiao'
'Hu, Yu-Lai'
'Huang, Dang-Feng'
'Niu, Teng'
'Ma, Yan-Jun'

_publ_section_title
;
 2-Methyl-1,1-diphenyl-2-[(4<i>S</i>)-4-phenyl-4,5-dihydro-1,3-oxazol-2-yl]propan-1-ol
;
_journal_coeditor_code FB2285
_journal_issue 7
_journal_name_full 'Acta Crystallographica Section E'
_journal_page_first o1022
_journal_paper_doi 10.1107/S1600536813014670
_journal_volume 69
_journal_year 2013
_chemical_formula_iupac 'C25 H25 N O2'
_chemical_formula_moiety 'C25 H25 N O2'
_chemical_formula_sum 'C25 H25 N O2'
_chemical_formula_weight 371.46
_chemical_melting_point_gt 380
_chemical_melting_point_lt 381
_chemical_name_systematic 2-Methyl-1,1-diphenyl-2-[(4<i>S</i>)-4-phenyl-4,5-dihydro-1,3-oxazol-2-yl]propan-1-ol
_space_group_IT_number 19
_symmetry_cell_setting orthorhombic
_symmetry_space_group_name_Hall 'P 2ac 2ab'
_symmetry_space_group_name_H-M 'P 21 21 21'
_atom_sites_solution_hydrogens geom
_atom_sites_solution_primary direct
_atom_sites_solution_secondary difmap
_audit_creation_method SHELXL-97
_cell_angle_alpha 90.00
_cell_angle_beta 90.00
_cell_angle_gamma 90.00
_cell_formula_units_Z 4
_cell_length_a 9.5405(2)
_cell_length_b 10.9430(9)
_cell_length_c 19.2901(6)
_cell_measurement_reflns_used 2137
_cell_measurement_temperature 293(2)
_cell_measurement_theta_max 28.6116
_cell_measurement_theta_min 2.9979
_cell_volume 2013.92(18)
_computing_cell_refinement '<i>SAINT</i> (Bruker, 2008)'
_computing_data_collection '<i>APEX2</i> (Bruker, 2008)'
_computing_data_reduction '<i>SAINT</i> (Bruker, 2008)'
_computing_molecular_graphics '<i>SHELXTL</i> (Sheldrick, 2008) and <i>DIAMOND</i> (Brandenburg, 2010)'
_computing_publication_material '<i>SHELXTL</i> (Sheldrick, 2008) and <i>publCIF</i> (Westrip, 2010)'
_computing_structure_refinement '<i>SHELXL97</i> (Sheldrick, 2008)'
_computing_structure_solution '<i>SHELXS97</i> (Sheldrick, 2008)'
_diffrn_ambient_temperature 293(2)
_diffrn_measured_fraction_theta_full 0.995
_diffrn_measured_fraction_theta_max 0.995
_diffrn_measurement_device_type 'Bruker APEXII CCD'
_diffrn_measurement_method '\w scans'
_diffrn_radiation_monochromator graphite
_diffrn_radiation_source 'fine-focus sealed tube'
_diffrn_radiation_type MoK\a
_diffrn_radiation_wavelength 0.71073
_diffrn_reflns_av_R_equivalents 0.0401
_diffrn_reflns_av_sigmaI/netI 0.0558
_diffrn_reflns_limit_h_max 4
_diffrn_reflns_limit_h_min -12
_diffrn_reflns_limit_k_max 13
_diffrn_reflns_limit_k_min -10
_diffrn_reflns_limit_l_max 21
_diffrn_reflns_limit_l_min -24
_diffrn_reflns_number 5590
_diffrn_reflns_theta_full 26.75
_diffrn_reflns_theta_max 26.75
_diffrn_reflns_theta_min 3.00
_diffrn_standards_number 0
_exptl_absorpt_coefficient_mu 0.077
_exptl_absorpt_correction_T_max 0.97680
_exptl_absorpt_correction_T_min 0.84908
_exptl_absorpt_correction_type multi-scan
_exptl_absorpt_process_details '(<i>SADABS</i>; Bruker, 2008)'
_exptl_crystal_colour colourless
_exptl_crystal_density_diffrn 1.225
_exptl_crystal_density_method 'not measured'
_exptl_crystal_description block
_exptl_crystal_F_000 792
_exptl_crystal_size_max 0.34
_exptl_crystal_size_mid 0.07
_exptl_crystal_size_min 0.06
_refine_diff_density_max 0.209
_refine_diff_density_min -0.170
_refine_ls_extinction_coef 0.0119(14)
_refine_ls_extinction_expression Fc^*^=kFc[1+0.001xFc^2^\l^3^/sin(2\q)]^-1/4^
_refine_ls_extinction_method '<i>SHELXL97</i> (Sheldrick, 2008)'
_refine_ls_goodness_of_fit_ref 1.083
_refine_ls_hydrogen_treatment mixed
_refine_ls_matrix_type full
_refine_ls_number_constraints 114
_refine_ls_number_parameters 305
_refine_ls_number_reflns 2428
_refine_ls_number_restraints 338
_refine_ls_restrained_S_all 1.033
_refine_ls_R_factor_all 0.0551
_refine_ls_R_factor_gt 0.0454
_refine_ls_shift/su_max 0.000
_refine_ls_shift/su_mean 0.000
_refine_ls_structure_factor_coef Fsqd
_refine_ls_weighting_details 'calc w=1/[\s^2^(Fo^2^)+(0.0298P)^2^+0.5879P] where P=(Fo^2^+2Fc^2^)/3'
_refine_ls_weighting_scheme calc
_refine_ls_wR_factor_gt 0.0957
_refine_ls_wR_factor_ref 0.1018
_reflns_number_gt 2103
_reflns_number_total 2428
_reflns_threshold_expression I>2sigma(I)
_cod_data_source_file fb2285.cif
_cod_data_source_block I
_cod_database_code 2238149
_cod_database_fobs_code 2238149

loop_
_symmetry_equiv_pos_as_xyz
'x, y, z'
'-x+1/2, -y, z+1/2'
'x+1/2, -y+1/2, -z'
'-x, y+1/2, -z+1/2'

loop_
_atom_site_type_symbol
_atom_site_label
_atom_site_fract_x
_atom_site_fract_y
_atom_site_fract_z
_atom_site_U_iso_or_equiv
_atom_site_adp_type
_atom_site_calc_flag
_atom_site_refinement_flags
_atom_site_occupancy
_atom_site_symmetry_multiplicity
_atom_site_disorder_assembly
_atom_site_disorder_group
O O1 0.28330(17) 0.33991(18) 0.16867(10) 0.0264(5) Uani d U 1 4 . .
O O2 0.68088(19) 0.51237(16) 0.19226(9) 0.0183(4) Uani d U 1 4 . .
H H2 0.596(3) 0.533(3) 0.1828(15) 0.027 Uiso d . 1 4 . .
C C14 0.6840(3) 0.3818(2) 0.09158(12) 0.0183(5) Uani d U 1 4 . .
C C3 0.4060(3) 0.4020(2) 0.17253(12) 0.0176(5) Uani d U 1 4 . .
C C15 0.8082(3) 0.4282(3) 0.06375(13) 0.0256(6) Uani d U 1 4 . .
H H15 0.8770 0.4579 0.0935 0.031 Uiso calc R 1 4 . .
N N6 0.4060(2) 0.5148(2) 0.15641(10) 0.0196(5) Uani d U 1 4 . .
C C13 0.8502(3) 0.2144(2) 0.17551(13) 0.0214(6) Uani d U 1 4 . .
H H13 0.8097 0.1824 0.1356 0.026 Uiso calc R 1 4 . .
C C8 0.7957(2) 0.3207(2) 0.20445(12) 0.0171(5) Uani d U 1 4 . .
C C11 1.0271(3) 0.2014(3) 0.26401(14) 0.0266(6) Uani d U 1 4 . .
H H11 1.1042 0.1623 0.2835 0.032 Uiso calc R 1 4 . .
C C12 0.9640(3) 0.1553(3) 0.20530(13) 0.0239(6) Uani d U 1 4 . .
H H12 0.9980 0.0838 0.1854 0.029 Uiso calc R 1 4 . .
C C10 0.9738(3) 0.3071(3) 0.29357(14) 0.0269(6) Uani d U 1 4 . .
H H10 1.0151 0.3389 0.3334 0.032 Uiso calc R 1 4 . .
C C19 0.5830(3) 0.3393(3) 0.04617(13) 0.0231(6) Uani d U 1 4 . .
H H19 0.4987 0.3090 0.0632 0.028 Uiso calc R 1 4 . .
C C16 0.8312(3) 0.4309(3) -0.00695(14) 0.0343(7) Uani d U 1 4 . .
H H16 0.9148 0.4621 -0.0243 0.041 Uiso calc R 1 4 . .
C C5 0.6704(2) 0.3861(2) 0.17153(12) 0.0158(5) Uani d U 1 4 . .
C C17 0.7302(3) 0.3874(3) -0.05183(14) 0.0335(7) Uani d U 1 4 . .
H H17 0.7454 0.3890 -0.0994 0.040 Uiso calc R 1 4 . .
C C9 0.8593(3) 0.3661(2) 0.26428(13) 0.0213(6) Uani d U 1 4 . .
H H9 0.8245 0.4367 0.2848 0.026 Uiso calc R 1 4 . .
C C7 0.5206(3) 0.3499(3) 0.28064(12) 0.0237(6) Uani d U 1 4 . .
H H7A 0.5368 0.4344 0.2915 0.036 Uiso calc R 1 4 . .
H H7B 0.5902 0.3004 0.3030 0.036 Uiso calc R 1 4 . .
H H7C 0.4291 0.3265 0.2966 0.036 Uiso calc R 1 4 . .
C C2 0.1796(3) 0.4270(3) 0.14409(15) 0.0298(7) Uani d U 1 4 . .
H H2A 0.1033 0.4348 0.1770 0.036 Uiso calc R 1 4 . .
H H2B 0.1418 0.4018 0.0997 0.036 Uiso calc R 1 4 . .
C C4 0.5295(3) 0.3314(2) 0.20112(12) 0.0169(5) Uani d U 1 4 . .
C C18 0.6074(3) 0.3418(3) -0.02570(13) 0.0304(7) Uani d U 1 4 . .
H H18 0.5394 0.3120 -0.0558 0.037 Uiso calc R 1 4 . .
C C1 0.2605(3) 0.5484(3) 0.13726(13) 0.0205(6) Uani d U 1 4 A .
H H1 0.2242 0.6061 0.1718 0.025 Uiso calc R 1 4 . .
C C20 0.2515(3) 0.6070(3) 0.06651(14) 0.0282(7) Uani d U 1 4 . .
C C6 0.5148(3) 0.1927(2) 0.18810(13) 0.0213(6) Uani d U 1 4 . .
H H6A 0.4251 0.1654 0.2046 0.032 Uiso calc R 1 4 . .
H H6B 0.5877 0.1500 0.2123 0.032 Uiso calc R 1 4 . .
H H6C 0.5223 0.1766 0.1393 0.032 Uiso calc R 1 4 . .
C C21A 0.2705(6) 0.5271(5) 0.0051(2) 0.0364(14) Uani d PDU 0.600(4) 4 A 1
H H21A 0.2875 0.4440 0.0107 0.044 Uiso calc PR 0.600(4) 4 A 1
C C22A 0.2626(6) 0.5774(5) -0.0610(2) 0.0391(14) Uani d PDU 0.600(4) 4 A 1
H H22A 0.2752 0.5273 -0.0994 0.047 Uiso calc PR 0.600(4) 4 A 1
C C23A 0.2373(7) 0.6970(6) -0.0704(3) 0.0343(15) Uani d PDU 0.600(4) 4 A 1
H H23A 0.2331 0.7297 -0.1149 0.041 Uiso calc PR 0.600(4) 4 A 1
C C24A 0.2175(9) 0.7703(5) -0.0134(3) 0.0521(19) Uani d PDU 0.600(4) 4 A 1
H H24A 0.1997 0.8532 -0.0192 0.062 Uiso calc PR 0.600(4) 4 A 1
C C25A 0.2240(7) 0.7205(5) 0.0536(3) 0.0458(16) Uani d PDU 0.600(4) 4 A 1
H H25A 0.2077 0.7722 0.0910 0.055 Uiso calc PR 0.600(4) 4 A 1
C C21B 0.3699(8) 0.6581(8) 0.0362(4) 0.036(2) Uani d PDU 0.400(4) 4 A 2
H H21B 0.4575 0.6488 0.0567 0.044 Uiso calc PR 0.400(4) 4 A 2
C C22B 0.3554(9) 0.7233(8) -0.0252(4) 0.042(2) Uani d PDU 0.400(4) 4 A 2
H H22B 0.4352 0.7480 -0.0490 0.050 Uiso calc PR 0.400(4) 4 A 2
C C23B 0.2253(11) 0.7519(10) -0.0514(5) 0.039(3) Uani d PDU 0.400(4) 4 A 2
H H23B 0.2167 0.7919 -0.0937 0.046 Uiso calc PR 0.400(4) 4 A 2
C C24B 0.1101(9) 0.7207(8) -0.0144(4) 0.036(2) Uani d PDU 0.400(4) 4 A 2
H H24B 0.0223 0.7444 -0.0304 0.043 Uiso calc PR 0.400(4) 4 A 2
C C25B 0.1192(8) 0.6542(7) 0.0469(4) 0.0310(18) Uani d PDU 0.400(4) 4 A 2
H H25B 0.0404 0.6412 0.0743 0.037 Uiso calc PR 0.400(4) 4 A 2

loop_
_atom_site_aniso_label
_atom_site_aniso_U_11
_atom_site_aniso_U_22
_atom_site_aniso_U_33
_atom_site_aniso_U_12
_atom_site_aniso_U_13
_atom_site_aniso_U_23
O1 0.0155(8) 0.0262(10) 0.0375(11) -0.0019(9) -0.0028(8) 0.0104(9)
O2 0.0163(8) 0.0146(8) 0.0239(9) -0.0003(8) -0.0017(8) -0.0015(7)
C14 0.0205(12) 0.0155(12) 0.0190(12) 0.0054(12) -0.0007(11) 0.0015(10)
C3 0.0157(11) 0.0219(13) 0.0152(11) -0.0014(12) 0.0009(10) 0.0008(10)
C15 0.0225(12) 0.0324(15) 0.0219(13) 0.0034(14) -0.0003(11) 0.0053(12)
N6 0.0182(10) 0.0192(11) 0.0215(11) 0.0021(10) -0.0019(9) 0.0015(9)
C13 0.0220(12) 0.0245(14) 0.0176(12) 0.0033(12) 0.0024(11) 0.0019(11)
C8 0.0173(11) 0.0181(12) 0.0158(11) -0.0014(11) 0.0004(10) 0.0024(10)
C11 0.0166(11) 0.0316(16) 0.0315(14) -0.0022(14) -0.0026(12) 0.0128(13)
C12 0.0235(12) 0.0234(13) 0.0249(13) 0.0060(13) 0.0031(11) 0.0046(12)
C10 0.0247(12) 0.0291(15) 0.0270(13) -0.0044(14) -0.0074(12) 0.0032(12)
C19 0.0263(13) 0.0235(14) 0.0197(12) 0.0000(13) -0.0006(11) -0.0004(11)
C16 0.0277(14) 0.0450(19) 0.0302(15) 0.0087(16) 0.0110(13) 0.0124(14)
C5 0.0165(11) 0.0128(11) 0.0179(11) -0.0007(11) -0.0013(10) -0.0006(10)
C17 0.0447(17) 0.0420(18) 0.0138(13) 0.0139(16) 0.0081(13) 0.0005(12)
C9 0.0212(12) 0.0198(13) 0.0228(13) -0.0023(11) -0.0019(11) -0.0003(11)
C7 0.0245(12) 0.0286(15) 0.0181(12) 0.0015(14) 0.0019(11) 0.0044(11)
C2 0.0168(12) 0.0322(16) 0.0403(16) 0.0020(14) -0.0066(12) 0.0118(14)
C4 0.0170(11) 0.0153(12) 0.0184(12) -0.0004(12) 0.0000(10) 0.0009(11)
C18 0.0395(15) 0.0332(16) 0.0187(13) 0.0070(16) -0.0034(12) -0.0055(12)
C1 0.0164(11) 0.0239(14) 0.0212(13) 0.0029(12) 0.0030(10) 0.0025(11)
C20 0.0180(12) 0.0408(18) 0.0257(14) 0.0023(14) -0.0024(11) 0.0094(13)
C6 0.0211(12) 0.0183(13) 0.0244(13) -0.0014(12) -0.0031(11) 0.0011(11)
C21A 0.055(3) 0.032(3) 0.022(2) 0.016(3) -0.005(2) -0.005(2)
C22A 0.053(3) 0.043(3) 0.021(2) 0.010(3) -0.002(2) -0.003(2)
C23A 0.040(3) 0.046(4) 0.017(3) -0.003(3) -0.006(2) 0.005(3)
C24A 0.098(5) 0.024(3) 0.035(3) -0.004(4) -0.008(4) 0.009(3)
C25A 0.085(4) 0.029(3) 0.023(2) -0.002(3) -0.005(3) -0.002(2)
C21B 0.034(4) 0.045(4) 0.029(4) -0.004(4) 0.001(3) 0.011(4)
C22B 0.049(4) 0.048(5) 0.029(4) -0.013(4) -0.001(4) 0.016(4)
C23B 0.062(5) 0.041(6) 0.013(4) 0.004(5) 0.007(4) 0.007(4)
C24B 0.039(4) 0.037(4) 0.033(4) 0.010(4) -0.006(3) 0.017(3)
C25B 0.031(3) 0.036(4) 0.027(3) -0.003(4) -0.006(3) 0.001(3)

loop_
_atom_type_symbol
_atom_type_description
_atom_type_scat_dispersion_real
_atom_type_scat_dispersion_imag
_atom_type_scat_source
C C 0.0033 0.0016 'International Tables Vol C Tables 4.2.6.8 and 6.1.1.4'
H H 0.0000 0.0000 'International Tables Vol C Tables 4.2.6.8 and 6.1.1.4'
N N 0.0061 0.0033 'International Tables Vol C Tables 4.2.6.8 and 6.1.1.4'
O O 0.0106 0.0060 'International Tables Vol C Tables 4.2.6.8 and 6.1.1.4'

loop_
_geom_angle_atom_site_label_1
_geom_angle_atom_site_label_2
_geom_angle_atom_site_label_3
_geom_angle
C3 O1 C2 106.09(19)
C5 O2 H2 98(2)
C19 C14 C15 118.0(2)
C19 C14 C5 125.6(2)
C15 C14 C5 116.3(2)
N6 C3 O1 118.2(2)
N6 C3 C4 125.7(2)
O1 C3 C4 115.9(2)
C16 C15 C14 121.5(3)
C16 C15 H15 119.3
C14 C15 H15 119.3
C3 N6 C1 107.5(2)
C12 C13 C8 121.0(2)
C12 C13 H13 119.5
C8 C13 H13 119.5
C13 C8 C9 117.8(2)
C13 C8 C5 121.1(2)
C9 C8 C5 121.1(2)
C12 C11 C10 118.9(2)
C12 C11 H11 120.6
C10 C11 H11 120.6
C11 C12 C13 120.8(3)
C11 C12 H12 119.6
C13 C12 H12 119.6
C11 C10 C9 120.6(3)
C11 C10 H10 119.7
C9 C10 H10 119.7
C14 C19 C18 120.2(3)
C14 C19 H19 119.9
C18 C19 H19 119.9
C17 C16 C15 120.0(3)
C17 C16 H16 120.0
C15 C16 H16 120.0
O2 C5 C8 106.15(19)
O2 C5 C14 107.39(19)
C8 C5 C14 109.5(2)
O2 C5 C4 108.78(19)
C8 C5 C4 109.78(18)
C14 C5 C4 114.86(19)
C18 C17 C16 119.5(2)
C18 C17 H17 120.3
C16 C17 H17 120.3
C10 C9 C8 120.9(2)
C10 C9 H9 119.5
C8 C9 H9 119.5
C4 C7 H7A 109.5
C4 C7 H7B 109.5
H7A C7 H7B 109.5
C4 C7 H7C 109.5
H7A C7 H7C 109.5
H7B C7 H7C 109.5
O1 C2 C1 104.63(19)
O1 C2 H2A 110.8
C1 C2 H2A 110.8
O1 C2 H2B 110.8
C1 C2 H2B 110.8
H2A C2 H2B 108.9
C3 C4 C6 111.8(2)
C3 C4 C7 104.6(2)
C6 C4 C7 106.5(2)
C3 C4 C5 109.78(19)
C6 C4 C5 113.0(2)
C7 C4 C5 110.8(2)
C17 C18 C19 120.8(3)
C17 C18 H18 119.6
C19 C18 H18 119.6
N6 C1 C20 112.5(2)
N6 C1 C2 103.5(2)
C20 C1 C2 114.5(2)
N6 C1 H1 108.7
C20 C1 H1 108.7
C2 C1 H1 108.7
C25A C20 C21B 72.4(5)
C25A C20 C25B 54.4(4)
C21B C20 C25B 117.8(4)
C25A C20 C21A 115.9(4)
C21B C20 C21A 78.6(4)
C25B C20 C21A 96.3(4)
C25A C20 C1 126.4(3)
C21B C20 C1 120.3(4)
C25B C20 C1 116.6(4)
C21A C20 C1 117.7(3)
C4 C6 H6A 109.5
C4 C6 H6B 109.5
H6A C6 H6B 109.5
C4 C6 H6C 109.5
H6A C6 H6C 109.5
H6B C6 H6C 109.5
C22A C21A C20 119.5(4)
C22A C21A H21A 120.2
C20 C21A H21A 120.2
C23A C22A C21A 121.3(5)
C23A C22A H22A 119.4
C21A C22A H22A 119.4
C22A C23A C24A 119.0(5)
C22A C23A H23A 120.5
C24A C23A H23A 120.5
C23A C24A C25A 120.3(5)
C23A C24A H24A 119.9
C25A C24A H24A 119.9
C20 C25A C24A 124.0(5)
C20 C25A H25A 118.0
C24A C25A H25A 118.0
C22B C21B C20 118.9(6)
C22B C21B H21B 120.5
C20 C21B H21B 120.5
C23B C22B C21B 121.4(7)
C23B C22B H22B 119.3
C21B C22B H22B 119.3
C24B C23B C22B 118.7(8)
C24B C23B H23B 120.7
C22B C23B H23B 120.7
C23B C24B C25B 122.0(8)
C23B C24B H24B 119.0
C25B C24B H24B 119.0
C24B C25B C20 118.3(6)
C24B C25B H25B 120.9
C20 C25B H25B 120.9

loop_
_geom_bond_atom_site_label_1
_geom_bond_atom_site_label_2
_geom_bond_distance
O1 C3 1.355(3)
O1 C2 1.453(3)
O2 C5 1.442(3)
O2 H2 0.86(3)
C14 C19 1.383(4)
C14 C15 1.396(4)
C14 C5 1.548(3)
C3 N6 1.274(3)
C3 C4 1.513(3)
C15 C16 1.382(4)
C15 H15 0.9300
N6 C1 1.483(3)
C13 C12 1.388(4)
C13 C8 1.391(4)
C13 H13 0.9300
C8 C9 1.395(3)
C8 C5 1.531(3)
C11 C12 1.379(4)
C11 C10 1.387(4)
C11 H11 0.9300
C12 H12 0.9300
C10 C9 1.389(4)
C10 H10 0.9300
C19 C18 1.406(4)
C19 H19 0.9300
C16 C17 1.380(4)
C16 H16 0.9300
C5 C4 1.578(3)
C17 C18 1.370(4)
C17 H17 0.9300
C9 H9 0.9300
C7 C4 1.549(3)
C7 H7A 0.9600
C7 H7B 0.9600
C7 H7C 0.9600
C2 C1 1.542(4)
C2 H2A 0.9700
C2 H2B 0.9700
C4 C6 1.545(3)
C18 H18 0.9300
C1 C20 1.510(4)
C1 H1 0.9800
C20 C25A 1.293(6)
C20 C21B 1.390(8)
C20 C25B 1.415(7)
C20 C21A 1.483(5)
C6 H6A 0.9600
C6 H6B 0.9600
C6 H6C 0.9600
C21A C22A 1.391(6)
C21A H21A 0.9300
C22A C23A 1.343(8)
C22A H22A 0.9300
C23A C24A 1.375(8)
C23A H23A 0.9300
C24A C25A 1.403(7)
C24A H24A 0.9300
C25A H25A 0.9300
C21B C22B 1.389(9)
C21B H21B 0.9300
C22B C23B 1.377(12)
C22B H22B 0.9300
C23B C24B 1.355(11)
C23B H23B 0.9300
C24B C25B 1.391(9)
C24B H24B 0.9300
C25B H25B 0.9300

loop_
_geom_hbond_atom_site_label_D
_geom_hbond_atom_site_label_H
_geom_hbond_atom_site_label_A
_geom_hbond_site_symmetry_A
_geom_hbond_distance_DH
_geom_hbond_distance_HA
_geom_hbond_distance_DA
_geom_hbond_angle_DHA
O2 H2 N6 1_555 0.86(3) 1.89(3) 2.712(3) 159(3)
C1 H1 Cg2 4_655 0.9800 2.80 3.771(3) 173
C2 H2A Cg2 1_455 0.9700 2.86 3.589(3) 132
C21A H21A Cg1 1_555 0.9300 2.81 3.058(4) 97
C24B H24B Cg3 3_465 0.9300 2.87 3.776(6) 166
C24B H24B Cg4 3_465 0.9300 2.97 3.785(9) 147

loop_
_geom_torsion_atom_site_label_1
_geom_torsion_atom_site_label_2
_geom_torsion_atom_site_label_3
_geom_torsion_atom_site_label_4
_geom_torsion
C2 O1 C3 N6 1.0(3)
C2 O1 C3 C4 176.6(2)
C19 C14 C15 C16 -0.6(4)
C5 C14 C15 C16 -179.0(3)
O1 C3 N6 C1 0.6(3)
C4 C3 N6 C1 -174.6(2)
C12 C13 C8 C9 0.1(4)
C12 C13 C8 C5 179.9(2)
C10 C11 C12 C13 0.9(4)
C8 C13 C12 C11 -0.8(4)
C12 C11 C10 C9 -0.4(4)
C15 C14 C19 C18 0.9(4)
C5 C14 C19 C18 179.2(3)
C14 C15 C16 C17 0.1(5)
C13 C8 C5 O2 -154.6(2)
C9 C8 C5 O2 25.2(3)
C13 C8 C5 C14 -38.9(3)
C9 C8 C5 C14 140.8(2)
C13 C8 C5 C4 88.0(3)
C9 C8 C5 C4 -92.2(3)
C19 C14 C5 O2 -118.7(3)
C15 C14 C5 O2 59.6(3)
C19 C14 C5 C8 126.5(3)
C15 C14 C5 C8 -55.2(3)
C19 C14 C5 C4 2.4(4)
C15 C14 C5 C4 -179.3(2)
C15 C16 C17 C18 0.1(5)
C11 C10 C9 C8 -0.3(4)
C13 C8 C9 C10 0.4(4)
C5 C8 C9 C10 -179.4(2)
C3 O1 C2 C1 -2.1(3)
N6 C3 C4 C6 -157.5(2)
O1 C3 C4 C6 27.3(3)
N6 C3 C4 C7 87.7(3)
O1 C3 C4 C7 -87.5(3)
N6 C3 C4 C5 -31.2(3)
O1 C3 C4 C5 153.5(2)
O2 C5 C4 C3 60.2(2)
C8 C5 C4 C3 176.0(2)
C14 C5 C4 C3 -60.2(3)
O2 C5 C4 C6 -174.25(19)
C8 C5 C4 C6 -58.5(2)
C14 C5 C4 C6 65.4(3)
O2 C5 C4 C7 -54.8(3)
C8 C5 C4 C7 61.0(3)
C14 C5 C4 C7 -175.2(2)
C16 C17 C18 C19 0.3(5)
C14 C19 C18 C17 -0.8(4)
C3 N6 C1 C20 -125.9(2)
C3 N6 C1 C2 -1.8(3)
O1 C2 C1 N6 2.3(3)
O1 C2 C1 C20 125.2(2)
N6 C1 C20 C25A -109.5(5)
C2 C1 C20 C25A 132.7(5)
N6 C1 C20 C21B -19.8(5)
C2 C1 C20 C21B -137.6(5)
N6 C1 C20 C25B -173.3(4)
C2 C1 C20 C25B 68.9(5)
N6 C1 C20 C21A 72.9(4)
C2 C1 C20 C21A -44.9(4)
C25A C20 C21A C22A 2.0(7)
C21B C20 C21A C22A -61.8(6)
C25B C20 C21A C22A 55.3(6)
C1 C20 C21A C22A 179.9(4)
C20 C21A C22A C23A -0.4(9)
C21A C22A C23A C24A -0.6(10)
C22A C23A C24A C25A 0.1(12)
C21B C20 C25A C24A 64.7(8)
C25B C20 C25A C24A -81.3(8)
C21A C20 C25A C24A -2.6(9)
C1 C20 C25A C24A 179.8(6)
C23A C24A C25A C20 1.7(12)
C25A C20 C21B C22B -50.5(7)
C25B C20 C21B C22B -19.6(10)
C21A C20 C21B C22B 71.6(7)
C1 C20 C21B C22B -172.8(6)
C20 C21B C22B C23B 8.8(14)
C21B C22B C23B C24B 3.3(16)
C22B C23B C24B C25B -4.1(16)
C23B C24B C25B C20 -7.0(13)
C25A C20 C25B C24B 55.8(7)
C21B C20 C25B C24B 18.8(9)
C21A C20 C25B C24B -61.7(7)
C1 C20 C25B C24B 173.0(6)
